data_1536823
loop_
_publ_author_name
'Koenigstein, K.'
'Jansen, M.'

_publ_section_title
;
 Ein einfacher Weg zu Silicium in oktaedrischer Sauerstoffkoordination
;
_journal_name_full 'Chemische Berichte'
_journal_page_first 1213
_journal_page_last 1218
_journal_volume 127
_journal_year 1994
_chemical_formula_sum 'O13 P4 Rb2 Si'
_chemical_name_systematic 'Rb2 Si (P4 O13)'
_space_group_IT_number 2
_symmetry_space_group_name_Hall '-P 1'
_symmetry_space_group_name_H-M 'P -1'
_cell_angle_alpha 83.69
_cell_angle_beta 83.8
_cell_angle_gamma 81.95
_cell_formula_units_Z 2
_cell_length_a 4.857
_cell_length_b 7.717
_cell_length_c 15.089
_cell_volume 554.123
_citation_journal_id_ASTM CHBEAM
_cod_data_source_file Koenigstein_CHBEAM_1994_1295.cif
_cod_data_source_block O13P4Rb2Si1
_cod_original_cell_volume 554.1227
_cod_original_formula_sum 'O13 P4 Rb2 Si1'
_cod_database_code 1536823

loop_
_symmetry_equiv_pos_as_xyz
x,y,z
-x,-y,-z

loop_
_atom_site_label
_atom_site_type_symbol
_atom_site_fract_x
_atom_site_fract_y
_atom_site_fract_z
_atom_site_occupancy
_atom_site_U_iso_or_equiv
O8 O-2 0.266 -0.4462 0.8671 1 0.0
Rb1 Rb+1 0.3298 0.2545 0.5118 1 0.0
Si1 Si+4 -0.5466 0.0576 0.7591 1 0.0
O10 O-2 0.0427 -0.2501 0.7417 1 0.0
O12 O-2 0.7052 -0.0183 0.6714 1 0.0
O9 O-2 0.4463 -0.1622 0.8071 1 0.0
P1 P+5 -0.1068 0.2075 0.8514 1 0.0
O11 O-2 0.115 0.8467 0.5752 1 0.0
O1 O-2 -0.197 0.2798 0.9375 1 0.0
O6 O-2 0.4599 0.2769 0.71 1 0.0
O13 O-2 0.1879 0.046 0.6897 1 0.0
O4 O-2 -0.129 0.3643 0.7712 1 0.0
Rb2 Rb+1 0.273 0.3038 0.0299 1 0.0
P4 P+5 -0.9847 -0.0892 0.6627 1 0.0
O2 O-2 0.2025 0.1311 0.8459 1 0.0
O7 O-2 0.5137 -0.4058 0.7093 1 0.0
O3 O-2 -0.2809 0.0703 0.8274 1 0.0
P3 P+5 -0.6835 0.678 0.789 1 0.0
O5 O-2 -0.176 0.4187 0.6038 1 0.0
P2 P+5 -0.3258 0.4044 0.6933 1 0.0
